data_4101521
loop_
_publ_author_name
'Roger, Mathieu'
'Barros, No\'emi'
'Arliguie, Th\'er\`ese'
'Thu\'ery, Pierre'
'Maron, Laurent'
'Ephritikhine, Michel'

_publ_section_title
;
 U(SMes*)n, (n = 3, 4) and Ln(SMes*)3 (Ln = La, Ce, Pr, Nd):
 lanthanide(III)/actinide(III) differentiation in agostic interactions
 and an unprecedented eta3 ligation mode of the arylthiolate ligand,
 from X-ray diffraction and DFT analysis.
;
_journal_issue 27
_journal_name_full 'Journal of the American Chemical Society'
_journal_page_first 8790
_journal_page_last 8802
_journal_paper_doi 10.1021/ja0584830
_journal_volume 128
_journal_year 2006
_chemical_formula_sum 'C54 H87 Ce S3'
_chemical_formula_weight 972.54
_space_group_IT_number 14
_symmetry_cell_setting monoclinic
_symmetry_space_group_name_Hall '-P 2yn'
_symmetry_space_group_name_H-M 'P 1 21/n 1'
_atom_sites_solution_hydrogens geom
_atom_sites_solution_primary patter
_atom_sites_solution_secondary difmap
_audit_creation_method SHELXL-97
_cell_angle_alpha 90.00
_cell_angle_beta 100.070(4)
_cell_angle_gamma 90.00
_cell_formula_units_Z 4
_cell_length_a 10.1207(5)
_cell_length_b 37.600(2)
_cell_length_c 14.3679(9)
_cell_measurement_reflns_used 52363
_cell_measurement_temperature 135(2)
_cell_measurement_theta_max 25.68
_cell_measurement_theta_min 2.93
_cell_volume 5383.3(5)
_computing_cell_refinement 'DENZO-SMN (Otwinowski & Minor, 1997)'
_computing_data_collection 'Kappa-CCD software (Nonius B.V., 1998)'
_computing_data_reduction 'DENZO-SMN (Otwinowski & Minor, 1997)'
_computing_molecular_graphics 'SHELXTL (Sheldrick, 1999)'
_computing_publication_material 'SHELXTL (Sheldrick, 1999)'
_computing_structure_refinement 'SHELXL-97 (Sheldrick, 1997)'
_computing_structure_solution 'SHELXS-97 (Sheldrick, 1997)'
_diffrn_ambient_temperature 135(2)
_diffrn_measured_fraction_theta_full 0.916
_diffrn_measured_fraction_theta_max 0.916
_diffrn_measurement_device_type 'Nonius Kappa-CCD'
_diffrn_measurement_method '\f and \w scans'
_diffrn_radiation_monochromator graphite
_diffrn_radiation_source 'fine-focus sealed tube'
_diffrn_radiation_type MoK\a
_diffrn_radiation_wavelength 0.71073
_diffrn_reflns_av_R_equivalents 0.1223
_diffrn_reflns_av_sigmaI/netI 0.1186
_diffrn_reflns_limit_h_max 12
_diffrn_reflns_limit_h_min -11
_diffrn_reflns_limit_k_max 45
_diffrn_reflns_limit_k_min -43
_diffrn_reflns_limit_l_max 16
_diffrn_reflns_limit_l_min -17
_diffrn_reflns_number 52363
_diffrn_reflns_theta_full 25.68
_diffrn_reflns_theta_max 25.68
_diffrn_reflns_theta_min 2.93
_diffrn_standards_decay_% 0
_diffrn_standards_interval_time 0
_exptl_absorpt_coefficient_mu 0.994
_exptl_absorpt_correction_T_max 0.942
_exptl_absorpt_correction_T_min 0.698
_exptl_absorpt_correction_type refdelf
_exptl_absorpt_process_details 'program DELABS from PLATON (Spek, 2003)'
_exptl_crystal_colour 'translucent light yellow'
_exptl_crystal_density_diffrn 1.200
_exptl_crystal_density_meas ?
_exptl_crystal_description platelet
_exptl_crystal_F_000 2068
_exptl_crystal_size_max 0.16
_exptl_crystal_size_mid 0.11
_exptl_crystal_size_min 0.06
_refine_diff_density_max 1.718
_refine_diff_density_min -1.223
_refine_diff_density_rms 0.180
_refine_ls_extinction_method none
_refine_ls_goodness_of_fit_ref 0.970
_refine_ls_hydrogen_treatment constr
_refine_ls_matrix_type full
_refine_ls_number_parameters 574
_refine_ls_number_reflns 9380
_refine_ls_number_restraints 223
_refine_ls_restrained_S_all 0.978
_refine_ls_R_factor_all 0.1789
_refine_ls_R_factor_gt 0.0925
_refine_ls_shift/su_max 0.003
_refine_ls_shift/su_mean 0.001
_refine_ls_structure_factor_coef Fsqd
_refine_ls_weighting_details 'calc w=1/[\s^2^(Fo^2^)+(0.1438P)^2^] where P=(Fo^2^+2Fc^2^)/3'
_refine_ls_weighting_scheme calc
_refine_ls_wR_factor_gt 0.2188
_refine_ls_wR_factor_ref 0.2545
_reflns_number_gt 4664
_reflns_number_total 9380
_reflns_threshold_expression >2sigma(I)
_cod_data_source_file ja0584830si20060516_095804.cif
_cod_data_source_block 7
_cod_original_sg_symbol_H-M 'P 21/n'
_cod_database_code 4101521

loop_
_symmetry_equiv_pos_as_xyz
'x, y, z'
'-x+1/2, y+1/2, -z+1/2'
'-x, -y, -z'
'x-1/2, -y-1/2, z-1/2'

loop_
_atom_site_label
_atom_site_type_symbol
_atom_site_fract_x
_atom_site_fract_y
_atom_site_fract_z
_atom_site_U_iso_or_equiv
_atom_site_adp_type
_atom_site_occupancy
_atom_site_symmetry_multiplicity
_atom_site_calc_flag
_atom_site_refinement_flags
_atom_site_disorder_assembly
_atom_site_disorder_group
Ce Ce 0.69743(6) 0.862769(16) 0.78344(4) 0.0311(2) Uani 1 1 d . . .
S1 S 0.6943(4) 0.81167(10) 0.9153(3) 0.0642(10) Uani 1 1 d U . .
S2 S 0.6333(3) 0.84897(7) 0.59474(18) 0.0339(7) Uani 1 1 d . . .
S3 S 0.8180(4) 0.92784(10) 0.8206(3) 0.0673(10) Uani 1 1 d U . .
C1 C 0.7965(11) 0.8439(3) 0.9864(7) 0.032(2) Uani 1 1 d . . .
C2 C 0.9227(10) 0.8519(3) 0.9646(7) 0.030(2) Uani 1 1 d U . .
C3 C 0.9896(11) 0.8829(4) 1.0045(9) 0.054(4) Uani 1 1 d . . .
H3 H 1.0712 0.8892 0.9879 0.065 Uiso 1 1 calc R . .
C4 C 0.9349(17) 0.9042(3) 1.0686(9) 0.065(4) Uani 1 1 d . . .
C5 C 0.8236(15) 0.8904(4) 1.0964(7) 0.054(4) Uani 1 1 d . . .
H5 H 0.7936 0.9020 1.1458 0.065 Uiso 1 1 calc R . .
C6 C 0.7520(9) 0.8619(3) 1.0607(7) 0.044(3) Uani 1 1 d D A .
C7 C 1.0106(17) 0.8254(5) 0.9107(12) 0.094(5) Uani 1 1 d U . .
C8 C 0.9555(19) 0.8231(5) 0.7982(13) 0.117(6) Uani 1 1 d U . .
H8A H 0.8681 0.8135 0.7934 0.175 Uiso 1 1 d R . .
H8B H 0.9488 0.8465 0.7731 0.175 Uiso 1 1 d R . .
H8C H 1.0018 0.8064 0.7685 0.175 Uiso 1 1 d R . .
C9 C 1.0105(19) 0.7912(5) 0.9539(12) 0.111(6) Uani 1 1 d U . .
H9A H 1.0305 0.7733 0.9107 0.167 Uiso 1 1 calc R . .
H9B H 0.9238 0.7867 0.9698 0.167 Uiso 1 1 calc R . .
H9C H 1.0773 0.7906 1.0103 0.167 Uiso 1 1 calc R . .
C10 C 1.155(2) 0.8406(6) 0.9142(15) 0.143(8) Uani 1 1 d U . .
H10A H 1.2056 0.8249 0.8812 0.214 Uiso 1 1 calc R . .
H10B H 1.1990 0.8427 0.9788 0.214 Uiso 1 1 calc R . .
H10C H 1.1496 0.8636 0.8848 0.214 Uiso 1 1 calc R . .
C11 C 1.008(2) 0.9383(6) 1.1143(15) 0.117(6) Uani 1 1 d U . .
C12 C 0.8932(19) 0.9688(5) 1.0931(13) 0.119(6) Uani 1 1 d U . .
H12A H 0.9256 0.9882 1.0599 0.179 Uiso 1 1 calc R . .
H12B H 0.8717 0.9772 1.1517 0.179 Uiso 1 1 calc R . .
H12C H 0.8142 0.9590 1.0550 0.179 Uiso 1 1 calc R . .
C13 C 1.032(2) 0.9334(6) 1.2183(16) 0.155(9) Uani 1 1 d U . .
H13A H 1.0380 0.9562 1.2488 0.233 Uiso 1 1 calc R . .
H13B H 1.1138 0.9205 1.2377 0.233 Uiso 1 1 calc R . .
H13C H 0.9584 0.9202 1.2358 0.233 Uiso 1 1 calc R . .
C14 C 1.113(3) 0.9444(7) 1.0696(18) 0.191(11) Uani 1 1 d U . .
H14A H 1.1762 0.9253 1.0826 0.287 Uiso 1 1 calc R . .
H14B H 1.1551 0.9664 1.0915 0.287 Uiso 1 1 calc R . .
H14C H 1.0807 0.9458 1.0027 0.287 Uiso 1 1 calc R . .
C15 C 0.6402(11) 0.8465(3) 1.1098(8) 0.085(5) Uani 1 1 d DU . .
C16A C 0.532(6) 0.831(3) 1.0334(19) 0.106(9) Uani 0.15(4) 1 d PDU A 1
H16D H 0.5362 0.8056 1.0354 0.158 Uiso 0.15(4) 1 calc PR A 1
H16E H 0.5456 0.8393 0.9726 0.158 Uiso 0.15(4) 1 calc PR A 1
H16F H 0.4452 0.8388 1.0441 0.158 Uiso 0.15(4) 1 calc PR A 1
C17A C 0.584(8) 0.8767(8) 1.161(7) 0.124(10) Uani 0.15(4) 1 d PDU A 1
H17A H 0.5144 0.8678 1.1927 0.186 Uiso 0.15(4) 1 calc PR A 1
H17B H 0.5473 0.8947 1.1166 0.186 Uiso 0.15(4) 1 calc PR A 1
H17C H 0.6542 0.8868 1.2071 0.186 Uiso 0.15(4) 1 calc PR A 1
C18A C 0.701(3) 0.818(2) 1.179(6) 0.068(7) Uani 0.15(4) 1 d PDU A 1
H18A H 0.7964 0.8179 1.1831 0.103 Uiso 0.15(4) 1 calc PR A 1
H18B H 0.6653 0.7952 1.1566 0.103 Uiso 0.15(4) 1 calc PR A 1
H18C H 0.6784 0.8227 1.2397 0.103 Uiso 0.15(4) 1 calc PR A 1
C16B C 0.5077(11) 0.8486(6) 1.0419(12) 0.106(7) Uani 0.85(4) 1 d PDU A 2
H16A H 0.5165 0.8372 0.9835 0.160 Uiso 0.85(4) 1 calc PR A 2
H16B H 0.4834 0.8730 1.0301 0.160 Uiso 0.85(4) 1 calc PR A 2
H16C H 0.4393 0.8368 1.0691 0.160 Uiso 0.85(4) 1 calc PR A 2
C17B C 0.637(2) 0.8679(5) 1.1987(12) 0.121(8) Uani 0.85(4) 1 d PDU A 2
H17D H 0.5681 0.8587 1.2304 0.182 Uiso 0.85(4) 1 calc PR A 2
H17E H 0.6177 0.8923 1.1821 0.182 Uiso 0.85(4) 1 calc PR A 2
H17F H 0.7221 0.8663 1.2397 0.182 Uiso 0.85(4) 1 calc PR A 2
C18B C 0.6762(16) 0.8079(3) 1.1362(15) 0.069(5) Uani 0.85(4) 1 d PDU A 2
H18D H 0.7708 0.8061 1.1593 0.103 Uiso 0.85(4) 1 calc PR A 2
H18E H 0.6526 0.7931 1.0813 0.103 Uiso 0.85(4) 1 calc PR A 2
H18F H 0.6277 0.8002 1.1844 0.103 Uiso 0.85(4) 1 calc PR A 2
C19 C 0.6375(10) 0.8034(3) 0.6299(7) 0.030(2) Uani 1 1 d . . .
C20 C 0.7411(9) 0.7801(3) 0.6056(6) 0.028(2) Uani 1 1 d . . .
C21 C 0.7586(9) 0.7482(3) 0.6506(6) 0.031(2) Uani 1 1 d . . .
H21 H 0.8251 0.7332 0.6357 0.037 Uiso 1 1 calc R . .
C22 C 0.6822(10) 0.7360(3) 0.7194(7) 0.033(2) Uani 1 1 d . . .
C23 C 0.5730(9) 0.7576(3) 0.7280(6) 0.027(2) Uani 1 1 d . . .
H23 H 0.5154 0.7498 0.7676 0.033 Uiso 1 1 calc R . .
C24 C 0.5438(10) 0.7896(3) 0.6821(7) 0.029(2) Uani 1 1 d . . .
C25 C 0.8217(9) 0.7880(3) 0.5256(7) 0.027(2) Uani 1 1 d . . .
C26 C 0.9023(12) 0.7550(3) 0.5069(7) 0.051(3) Uani 1 1 d . . .
H26A H 0.8434 0.7349 0.4958 0.076 Uiso 1 1 calc R . .
H26B H 0.9707 0.7505 0.5609 0.076 Uiso 1 1 calc R . .
H26C H 0.9432 0.7591 0.4525 0.076 Uiso 1 1 calc R . .
C27 C 0.7287(11) 0.7976(3) 0.4343(6) 0.036(3) Uani 1 1 d . . .
H27A H 0.7796 0.7992 0.3840 0.055 Uiso 1 1 calc R . .
H27B H 0.6867 0.8200 0.4417 0.055 Uiso 1 1 calc R . .
H27C H 0.6612 0.7796 0.4195 0.055 Uiso 1 1 calc R . .
C28 C 0.9225(12) 0.8173(3) 0.5532(8) 0.054(3) Uani 1 1 d . . .
H28A H 0.9760 0.8202 0.5048 0.081 Uiso 1 1 calc R . .
H28B H 0.9795 0.8113 0.6118 0.081 Uiso 1 1 calc R . .
H28C H 0.8762 0.8391 0.5608 0.081 Uiso 1 1 calc R . .
C29 C 0.7165(10) 0.7010(3) 0.7717(7) 0.032(2) Uani 1 1 d . . .
C30 C 0.8601(10) 0.7015(3) 0.8230(7) 0.049(3) Uani 1 1 d . . .
H30A H 0.8721 0.7207 0.8675 0.074 Uiso 1 1 calc R . .
H30B H 0.9192 0.7046 0.7782 0.074 Uiso 1 1 calc R . .
H30C H 0.8801 0.6794 0.8560 0.074 Uiso 1 1 calc R . .
C31 C 0.6268(12) 0.6949(3) 0.8453(7) 0.044(3) Uani 1 1 d . . .
H31A H 0.6410 0.7136 0.8915 0.066 Uiso 1 1 calc R . .
H31B H 0.6485 0.6725 0.8760 0.066 Uiso 1 1 calc R . .
H31C H 0.5345 0.6948 0.8149 0.066 Uiso 1 1 calc R . .
C32 C 0.6927(13) 0.6702(3) 0.6988(8) 0.057(3) Uani 1 1 d . . .
H32A H 0.7315 0.6487 0.7275 0.085 Uiso 1 1 calc R . .
H32B H 0.7338 0.6760 0.6453 0.085 Uiso 1 1 calc R . .
H32C H 0.5980 0.6669 0.6782 0.085 Uiso 1 1 calc R . .
C33 C 0.4017(9) 0.8071(3) 0.6840(7) 0.030(2) Uani 1 1 d . . .
C34 C 0.4017(10) 0.8430(3) 0.7317(7) 0.031(2) Uani 1 1 d . . .
H34A H 0.4653 0.8411 0.7901 0.046 Uiso 1 1 d R . .
H34B H 0.4327 0.8606 0.6944 0.046 Uiso 1 1 d R . .
H34C H 0.3117 0.8495 0.7365 0.046 Uiso 1 1 d R . .
C35 C 0.3144(9) 0.7818(3) 0.7314(7) 0.036(3) Uani 1 1 d . . .
H35A H 0.2258 0.7915 0.7265 0.053 Uiso 1 1 calc R . .
H35B H 0.3534 0.7790 0.7969 0.053 Uiso 1 1 calc R . .
H35C H 0.3096 0.7591 0.7006 0.053 Uiso 1 1 calc R . .
C36 C 0.3307(11) 0.8098(3) 0.5803(7) 0.041(3) Uani 1 1 d . . .
H36A H 0.2411 0.8186 0.5780 0.062 Uiso 1 1 calc R . .
H36B H 0.3274 0.7867 0.5514 0.062 Uiso 1 1 calc R . .
H36C H 0.3794 0.8259 0.5467 0.062 Uiso 1 1 calc R . .
C37 C 0.6977(12) 0.9374(3) 0.7178(8) 0.045(3) Uani 1 1 d U . .
C38 C 0.7437(12) 0.9374(3) 0.6309(11) 0.064(4) Uani 1 1 d . . .
C39 C 0.6516(16) 0.9353(3) 0.5486(9) 0.068(5) Uani 1 1 d . . .
H39 H 0.6831 0.9338 0.4916 0.082 Uiso 1 1 calc R . .
C40 C 0.5104(12) 0.9354(3) 0.5461(8) 0.039(3) Uani 1 1 d . . .
C41 C 0.4691(11) 0.9395(3) 0.6288(8) 0.039(3) Uani 1 1 d . . .
H41 H 0.3772 0.9410 0.6282 0.046 Uiso 1 1 calc R . .
C42 C 0.5559(13) 0.9418(3) 0.7177(7) 0.046(3) Uani 1 1 d . . .
C43 C 0.8899(15) 0.9446(4) 0.6131(10) 0.074(4) Uani 1 1 d U . .
C44 C 0.9841(17) 0.9136(5) 0.6452(12) 0.101(5) Uani 1 1 d U . .
H44A H 0.9594 0.9028 0.7003 0.151 Uiso 1 1 calc R . .
H44B H 1.0747 0.9222 0.6603 0.151 Uiso 1 1 calc R . .
H44C H 0.9777 0.8963 0.5955 0.151 Uiso 1 1 calc R . .
C45 C 0.9501(15) 0.9780(4) 0.6684(11) 0.087(5) Uani 1 1 d U . .
H45A H 0.9022 0.9988 0.6423 0.131 Uiso 1 1 calc R . .
H45B H 1.0430 0.9803 0.6633 0.131 Uiso 1 1 calc R . .
H45C H 0.9421 0.9757 0.7337 0.131 Uiso 1 1 calc R . .
C46 C 0.9070(18) 0.9498(5) 0.5061(12) 0.113(6) Uani 1 1 d U . .
H46A H 0.8552 0.9321 0.4674 0.169 Uiso 1 1 calc R . .
H46B H 1.0000 0.9473 0.5011 0.169 Uiso 1 1 calc R . .
H46C H 0.8763 0.9731 0.4850 0.169 Uiso 1 1 calc R . .
C47 C 0.4173(12) 0.9324(3) 0.4551(9) 0.053(3) Uani 1 1 d DU . .
C48 C 0.2973(15) 0.9104(5) 0.4682(13) 0.121(7) Uani 1 1 d DU . .
H48A H 0.3207 0.8955 0.5227 0.182 Uiso 1 1 calc R . .
H48B H 0.2696 0.8959 0.4132 0.182 Uiso 1 1 calc R . .
H48C H 0.2251 0.9259 0.4770 0.182 Uiso 1 1 calc R . .
C49 C 0.474(2) 0.9120(7) 0.3784(16) 0.167(9) Uani 1 1 d U . .
H49A H 0.5575 0.9226 0.3698 0.250 Uiso 1 1 calc R . .
H49B H 0.4114 0.9131 0.3200 0.250 Uiso 1 1 calc R . .
H49C H 0.4891 0.8877 0.3973 0.250 Uiso 1 1 calc R . .
C50 C 0.365(2) 0.9674(6) 0.4163(15) 0.141(8) Uani 1 1 d U . .
H50A H 0.3157 0.9785 0.4598 0.211 Uiso 1 1 calc R . .
H50B H 0.3066 0.9638 0.3568 0.211 Uiso 1 1 calc R . .
H50C H 0.4385 0.9823 0.4075 0.211 Uiso 1 1 calc R . .
C51 C 0.5078(13) 0.9503(4) 0.8096(9) 0.061(4) Uani 1 1 d U . .
C52 C 0.5206(14) 0.9206(4) 0.8810(9) 0.067(4) Uani 1 1 d U . .
H52A H 0.6137 0.9150 0.8999 0.101 Uiso 1 1 d R . .
H52B H 0.4733 0.8998 0.8550 0.101 Uiso 1 1 d R . .
H52C H 0.4848 0.9285 0.9352 0.101 Uiso 1 1 d R . .
C53 C 0.5698(14) 0.9842(4) 0.8510(10) 0.074(4) Uani 1 1 d U . .
H53A H 0.5310 0.9906 0.9050 0.112 Uiso 1 1 calc R . .
H53B H 0.5534 1.0028 0.8045 0.112 Uiso 1 1 calc R . .
H53C H 0.6648 0.9809 0.8700 0.112 Uiso 1 1 calc R . .
C54 C 0.3615(14) 0.9596(4) 0.7845(11) 0.083(5) Uani 1 1 d U . .
H54A H 0.3120 0.9392 0.7575 0.124 Uiso 1 1 calc R . .
H54B H 0.3502 0.9788 0.7395 0.124 Uiso 1 1 calc R . .
H54C H 0.3290 0.9669 0.8405 0.124 Uiso 1 1 calc R . .

loop_
_atom_site_aniso_label
_atom_site_aniso_U_11
_atom_site_aniso_U_22
_atom_site_aniso_U_33
_atom_site_aniso_U_23
_atom_site_aniso_U_13
_atom_site_aniso_U_12
Ce 0.0283(4) 0.0365(4) 0.0272(4) -0.0031(3) 0.0010(3) -0.0028(3)
S1 0.0655(13) 0.0595(12) 0.0630(13) 0.0044(9) -0.0018(9) -0.0074(9)
S2 0.0354(16) 0.0406(16) 0.0259(15) -0.0013(11) 0.0056(13) -0.0040(12)
S3 0.0674(13) 0.0655(13) 0.0669(13) 0.0013(9) 0.0062(9) -0.0012(9)
C1 0.047(7) 0.025(6) 0.023(6) 0.004(4) 0.000(5) 0.000(5)
C2 0.029(3) 0.030(3) 0.029(3) -0.0002(10) 0.0048(11) 0.0005(10)
C3 0.027(6) 0.076(10) 0.056(9) 0.038(7) 0.001(6) -0.002(6)
C4 0.112(13) 0.033(7) 0.026(7) -0.001(6) -0.052(8) -0.005(8)
C5 0.086(11) 0.060(9) 0.013(6) -0.001(5) -0.001(7) 0.026(8)
C6 0.039(7) 0.053(8) 0.042(7) 0.006(6) 0.012(6) 0.008(6)
C7 0.094(5) 0.094(5) 0.093(5) -0.0006(10) 0.0166(14) 0.0005(10)
C8 0.117(6) 0.117(6) 0.116(6) -0.0005(10) 0.0204(15) 0.0008(10)
C9 0.111(6) 0.111(6) 0.111(6) -0.0008(10) 0.0191(15) 0.0009(10)
C10 0.143(8) 0.143(8) 0.143(8) -0.0002(11) 0.0250(17) 0.0001(11)
C11 0.117(6) 0.117(6) 0.117(6) -0.0001(10) 0.0200(15) 0.0000(10)
C12 0.120(6) 0.119(6) 0.119(6) -0.0002(10) 0.0204(15) 0.0001(10)
C13 0.156(9) 0.155(9) 0.155(9) 0.0001(11) 0.0268(18) 0.0000(11)
C14 0.191(11) 0.191(11) 0.191(11) 0.0000(11) 0.033(2) -0.0002(11)
C15 0.085(5) 0.085(5) 0.085(5) 0.0003(10) 0.0147(13) 0.0001(10)
C16A 0.106(9) 0.106(9) 0.106(9) 0.0000(10) 0.0185(18) 0.0000(10)
C17A 0.124(10) 0.124(10) 0.124(10) 0.0000(10) 0.022(2) 0.0000(10)
C18A 0.068(7) 0.068(7) 0.068(7) 0.0000(10) 0.0120(16) 0.0000(10)
C16B 0.106(7) 0.107(7) 0.106(7) 0.0004(10) 0.0186(16) 0.0002(10)
C17B 0.121(8) 0.121(8) 0.121(8) 0.0002(10) 0.0214(17) 0.0003(10)
C18B 0.069(5) 0.069(5) 0.069(5) 0.0005(10) 0.0117(14) -0.0004(10)
C19 0.029(6) 0.028(6) 0.030(6) -0.007(4) 0.001(5) -0.004(4)
C20 0.026(6) 0.041(7) 0.014(5) -0.013(4) -0.010(5) 0.003(4)
C21 0.027(6) 0.051(7) 0.017(5) 0.001(5) 0.008(5) 0.013(5)
C22 0.042(7) 0.032(6) 0.022(6) 0.000(4) -0.002(5) 0.009(5)
C23 0.018(5) 0.042(7) 0.022(5) -0.001(4) 0.004(5) -0.003(4)
C24 0.028(6) 0.037(6) 0.019(5) -0.006(4) 0.000(5) -0.004(4)
C25 0.025(6) 0.033(6) 0.025(6) -0.007(4) 0.004(5) 0.008(4)
C26 0.055(8) 0.080(9) 0.022(6) 0.002(6) 0.020(6) 0.006(7)
C27 0.050(7) 0.050(7) 0.010(5) -0.004(4) 0.007(5) -0.013(5)
C28 0.055(8) 0.080(10) 0.033(7) -0.017(6) 0.019(6) -0.017(7)
C29 0.031(6) 0.043(7) 0.027(6) 0.001(5) 0.014(5) 0.009(5)
C30 0.032(7) 0.084(9) 0.029(6) 0.009(6) -0.003(6) 0.020(6)
C31 0.063(8) 0.048(7) 0.026(6) 0.013(5) 0.019(6) 0.011(6)
C32 0.072(9) 0.057(8) 0.040(7) 0.010(6) 0.007(7) 0.021(7)
C33 0.024(6) 0.038(6) 0.027(6) 0.001(4) 0.004(5) 0.005(4)
C34 0.031(6) 0.031(6) 0.029(6) -0.002(4) 0.000(5) 0.002(4)
C35 0.024(6) 0.041(6) 0.043(7) 0.000(5) 0.010(5) 0.001(5)
C36 0.035(7) 0.059(8) 0.024(6) -0.006(5) -0.013(5) 0.007(5)
C37 0.045(3) 0.045(3) 0.045(3) 0.0001(10) 0.0071(11) -0.0003(10)
C38 0.029(7) 0.054(8) 0.100(12) -0.039(8) -0.018(8) -0.007(6)
C39 0.119(14) 0.054(9) 0.039(8) -0.025(6) 0.038(9) -0.048(8)
C40 0.054(8) 0.019(6) 0.039(7) -0.007(5) -0.004(6) -0.006(5)
C41 0.033(6) 0.033(6) 0.044(7) -0.002(5) -0.011(6) -0.004(5)
C42 0.074(9) 0.036(7) 0.026(6) -0.008(5) 0.005(6) -0.024(6)
C43 0.074(4) 0.074(4) 0.074(4) -0.0002(10) 0.0130(13) -0.0003(10)
C44 0.101(5) 0.101(5) 0.101(5) 0.0000(10) 0.0178(14) -0.0001(10)
C45 0.087(5) 0.087(5) 0.087(5) -0.0001(10) 0.0154(13) -0.0004(10)
C46 0.113(6) 0.113(6) 0.113(6) -0.0001(10) 0.0200(15) -0.0002(10)
C47 0.053(3) 0.052(3) 0.052(3) 0.0001(10) 0.0083(12) -0.0004(10)
C48 0.121(7) 0.121(7) 0.121(7) 0.0001(10) 0.0209(15) -0.0003(10)
C49 0.167(9) 0.167(9) 0.167(9) -0.0002(11) 0.0291(19) 0.0003(11)
C50 0.140(8) 0.140(8) 0.140(8) 0.0000(10) 0.0172(17) 0.0000(10)
C51 0.062(4) 0.061(4) 0.061(4) -0.0004(10) 0.0108(12) -0.0003(10)
C52 0.067(4) 0.067(4) 0.067(4) -0.0002(10) 0.0116(12) 0.0000(10)
C53 0.075(4) 0.074(4) 0.074(4) -0.0003(10) 0.0129(13) -0.0003(10)
C54 0.083(5) 0.083(5) 0.083(5) -0.0007(10) 0.0146(13) 0.0000(10)

loop_
_atom_type_symbol
_atom_type_description
_atom_type_scat_dispersion_real
_atom_type_scat_dispersion_imag
_atom_type_scat_source
C C 0.0033 0.0016 'International Tables Vol C Tables 4.2.6.8 and 6.1.1.4'
H H 0.0000 0.0000 'International Tables Vol C Tables 4.2.6.8 and 6.1.1.4'
S S 0.1246 0.1234 'International Tables Vol C Tables 4.2.6.8 and 6.1.1.4'
Ce Ce -0.2486 2.6331 'International Tables Vol C Tables 4.2.6.8 and 6.1.1.4'

loop_
_geom_angle_atom_site_label_1
_geom_angle_atom_site_label_2
_geom_angle_atom_site_label_3
_geom_angle
S1 Ce S2 122.16(10)
S1 Ce S3 123.83(11)
S2 Ce S3 112.57(10)
C1 S1 Ce 80.9(3)
C19 S2 Ce 84.9(3)
C37 S3 Ce 78.6(4)
C2 C1 C6 119.6(9)
C2 C1 S1 118.4(7)
C6 C1 S1 122.0(8)
C1 C2 C3 118.4(9)
C1 C2 C7 125.0(10)
C3 C2 C7 115.8(11)
C4 C3 C2 121.3(11)
C5 C4 C3 114.5(11)
C5 C4 C11 123.1(15)
C3 C4 C11 122.0(16)
C6 C5 C4 127.7(11)
C5 C6 C1 116.8(9)
C5 C6 C15 120.9(9)
C1 C6 C15 121.7(9)
C9 C7 C10 112.8(16)
C9 C7 C2 107.7(13)
C10 C7 C2 110.4(14)
C9 C7 C8 111.1(15)
C10 C7 C8 102.1(15)
C2 C7 C8 112.8(13)
C14 C11 C13 120(2)
C14 C11 C4 107(2)
C13 C11 C4 107.4(17)
C14 C11 C12 113(2)
C13 C11 C12 105.1(17)
C4 C11 C12 103.1(15)
C18A C15 C17A 110.9(9)
C16B C15 C17B 111.5(8)
C18A C15 C16A 111.0(9)
C17A C15 C16A 110.5(9)
C16B C15 C18B 110.7(8)
C17B C15 C18B 109.6(8)
C16B C15 C6 108.8(8)
C18A C15 C6 108.6(9)
C17A C15 C6 108.0(9)
C17B C15 C6 108.2(8)
C16A C15 C6 107.8(9)
C18B C15 C6 107.8(7)
C24 C19 C20 119.0(9)
C24 C19 S2 121.4(7)
C20 C19 S2 119.6(7)
C21 C20 C19 117.3(9)
C21 C20 C25 118.6(8)
C19 C20 C25 123.9(9)
C20 C21 C22 124.7(9)
C23 C22 C21 114.0(9)
C23 C22 C29 125.1(9)
C21 C22 C29 120.8(8)
C24 C23 C22 125.0(9)
C23 C24 C19 118.0(9)
C23 C24 C33 118.3(8)
C19 C24 C33 123.5(9)
C28 C25 C27 110.0(9)
C28 C25 C26 106.3(9)
C27 C25 C26 108.0(8)
C28 C25 C20 111.4(8)
C27 C25 C20 111.0(8)
C26 C25 C20 109.9(8)
C30 C29 C22 110.3(9)
C30 C29 C31 107.5(9)
C22 C29 C31 111.0(8)
C30 C29 C32 111.2(9)
C22 C29 C32 108.4(8)
C31 C29 C32 108.4(9)
C34 C33 C35 107.7(8)
C34 C33 C36 110.1(8)
C35 C33 C36 105.2(8)
C34 C33 C24 116.8(8)
C35 C33 C24 110.0(8)
C36 C33 C24 106.4(8)
C38 C37 C42 118.8(11)
C38 C37 S3 116.9(9)
C42 C37 S3 124.0(9)
C39 C38 C37 118.9(11)
C39 C38 C43 112.7(13)
C37 C38 C43 127.8(12)
C38 C39 C40 123.2(11)
C41 C40 C39 116.6(11)
C41 C40 C47 123.2(11)
C39 C40 C47 120.2(11)
C40 C41 C42 124.5(11)
C41 C42 C37 116.9(10)
C41 C42 C51 123.5(12)
C37 C42 C51 119.5(11)
C44 C43 C45 107.1(13)
C44 C43 C38 112.2(13)
C45 C43 C38 110.6(12)
C44 C43 C46 102.6(13)
C45 C43 C46 107.2(13)
C38 C43 C46 116.4(13)
C40 C47 C50 113.1(12)
C40 C47 C48 109.6(11)
C50 C47 C48 106.7(13)
C40 C47 C49 114.5(13)
C50 C47 C49 109.0(15)
C48 C47 C49 103.2(14)
C53 C51 C54 103.0(12)
C53 C51 C52 112.3(12)
C54 C51 C52 107.5(11)
C53 C51 C42 110.5(11)
C54 C51 C42 107.1(11)
C52 C51 C42 115.6(11)

loop_
_geom_bond_atom_site_label_1
_geom_bond_atom_site_label_2
_geom_bond_distance
Ce S1 2.703(4)
Ce S2 2.725(3)
Ce S3 2.744(4)
Ce C37 2.962(11)
Ce C8 2.982(19)
Ce C1 2.998(9)
Ce C34 3.048(10)
Ce C52 3.283(14)
S1 C1 1.793(11)
S2 C19 1.785(10)
S3 C37 1.778(12)
C1 C2 1.400(14)
C1 C6 1.402(14)
C2 C3 1.416(16)
C2 C7 1.621(19)
C3 C4 1.406(18)
C4 C5 1.362(19)
C4 C11 1.57(2)
C5 C6 1.343(16)
C6 C15 1.547(12)
C7 C9 1.43(2)
C7 C10 1.56(2)
C7 C8 1.62(2)
C11 C14 1.35(3)
C11 C13 1.48(3)
C11 C12 1.62(2)
C15 C16B 1.516(9)
C15 C18A 1.514(10)
C15 C17A 1.520(10)
C15 C17B 1.515(9)
C15 C16A 1.524(10)
C15 C18B 1.528(9)
C19 C24 1.408(13)
C19 C20 1.455(13)
C20 C21 1.360(13)
C20 C25 1.550(13)
C21 C22 1.433(13)
C22 C23 1.394(13)
C22 C29 1.524(14)
C23 C24 1.378(13)
C24 C33 1.587(13)
C25 C28 1.507(14)
C25 C27 1.518(13)
C25 C26 1.533(14)
C29 C30 1.511(14)
C29 C31 1.527(13)
C29 C32 1.551(15)
C33 C34 1.512(13)
C33 C35 1.538(13)
C33 C36 1.540(13)
C37 C38 1.408(18)
C37 C42 1.444(16)
C38 C39 1.375(18)
C38 C43 1.568(19)
C39 C40 1.424(18)
C40 C41 1.335(15)
C40 C47 1.477(16)
C41 C42 1.421(15)
C42 C51 1.519(16)
C43 C44 1.53(2)
C43 C45 1.554(19)
C43 C46 1.59(2)
C47 C50 1.49(2)
C47 C48 1.51(2)
C47 C49 1.53(2)
C51 C53 1.497(18)
C51 C54 1.502(18)
C51 C52 1.508(17)
